data_7103415
loop_
_publ_author_name
'Cho, Joon'
'Hollis, T Keith'
'Helgert, Theodore R'
'Valente, Edward J'

_publ_section_title
;
 An improved method for the synthesis of zirconium (CCC-N-heterocyclic
 carbene) pincer complexes and applications in hydroamination.
;
_journal_issue 40
_journal_name_full 'Chemical communications (Cambridge, England)'
_journal_page_first 5001
_journal_page_last 5003
_journal_paper_doi 10.1039/b805174g
_journal_year 2008
_chemical_formula_moiety 'C22 H31 I2 N5 Zr1'
_chemical_formula_sum 'C22 H31 I2 N5 Zr'
_chemical_formula_weight 710.56
_chemical_name_systematic
;
?
;
_space_group_IT_number 14
_symmetry_cell_setting monoclinic
_symmetry_space_group_name_Hall '-P 2yn'
_symmetry_space_group_name_H-M 'P 1 21/n 1'
_atom_sites_solution_hydrogens geom
_atom_sites_solution_primary direct
_atom_sites_solution_secondary difmap
_audit_creation_method SHELXL-97
_cell_angle_alpha 90.00
_cell_angle_beta 98.495(2)
_cell_angle_gamma 90.00
_cell_formula_units_Z 4
_cell_length_a 10.1754(2)
_cell_length_b 23.4958(4)
_cell_length_c 10.8780(2)
_cell_measurement_reflns_used 12058
_cell_measurement_temperature 153(2)
_cell_measurement_theta_max 30.4998
_cell_measurement_theta_min 3.0812
_cell_volume 2572.17(8)
_computing_cell_refinement 'CrysAlis (Oxford Diffraction)'
_computing_data_collection 'CrysAlis (Oxford Diffraction)'
_computing_data_reduction 'CrysAlis (Oxford Diffraction)'
_computing_molecular_graphics WinGX
_computing_publication_material WinGX
_computing_structure_refinement 'SHELXL-97 (Sheldrick, 1997)'
_computing_structure_solution 'SHELXS-97 (Sheldrick, 1997)'
_diffrn_ambient_temperature 153(2)
_diffrn_detector_area_resol_mean 16.0309
_diffrn_measured_fraction_theta_full 0.970
_diffrn_measured_fraction_theta_max 0.970
_diffrn_measurement_device_type 'Oxford Diffraction Gemini'
_diffrn_measurement_method 'phi and omega scans'
_diffrn_radiation_monochromator graphite
_diffrn_radiation_source 'fine-focus sealed tube'
_diffrn_radiation_type MoK\a
_diffrn_radiation_wavelength 0.71073
_diffrn_reflns_av_R_equivalents 0.0199
_diffrn_reflns_av_sigmaI/netI 0.0297
_diffrn_reflns_limit_h_max 14
_diffrn_reflns_limit_h_min -14
_diffrn_reflns_limit_k_max 33
_diffrn_reflns_limit_k_min -33
_diffrn_reflns_limit_l_max 15
_diffrn_reflns_limit_l_min -14
_diffrn_reflns_number 20493
_diffrn_reflns_theta_full 30.64
_diffrn_reflns_theta_max 30.64
_diffrn_reflns_theta_min 3.09
_diffrn_standards_decay_% 0
_diffrn_standards_interval_count 50
_diffrn_standards_number 2
_exptl_absorpt_coefficient_mu 2.846
_exptl_absorpt_correction_T_max 0.506
_exptl_absorpt_correction_T_min 0.318
_exptl_absorpt_correction_type analytical
_exptl_absorpt_process_details 'CrysAlis (Oxford Diffraction)'
_exptl_crystal_colour yellow
_exptl_crystal_density_diffrn 1.835
_exptl_crystal_density_method 'not measured'
_exptl_crystal_description prism
_exptl_crystal_F_000 1376
_exptl_crystal_size_max 0.5239
_exptl_crystal_size_mid 0.3841
_exptl_crystal_size_min 0.2732
_refine_diff_density_max 2.620
_refine_diff_density_min -2.273
_refine_diff_density_rms 0.133
_refine_ls_extinction_coef 0
_refine_ls_extinction_method none
_refine_ls_goodness_of_fit_ref 1.045
_refine_ls_hydrogen_treatment noref
_refine_ls_matrix_type full
_refine_ls_number_parameters 275
_refine_ls_number_reflns 7719
_refine_ls_number_restraints 0
_refine_ls_restrained_S_all 1.045
_refine_ls_R_factor_all 0.0534
_refine_ls_R_factor_gt 0.0363
_refine_ls_shift/su_max 0.001
_refine_ls_shift/su_mean 0.000
_refine_ls_structure_factor_coef Fsqd
_refine_ls_weighting_details 'calc w=1/[\s^2^(Fo^2^)+(0.0419P)^2^+6.6851P] where P=(Fo^2^+2Fc^2^)/3'
_refine_ls_weighting_scheme calc
_refine_ls_wR_factor_gt 0.0863
_refine_ls_wR_factor_ref 0.0941
_reflns_number_gt 6112
_reflns_number_total 7719
_reflns_threshold_expression >2sigma(I)
_cod_data_source_file b805174g.txt
_cod_data_source_block mc074a
_cod_database_code 7103415

loop_
_symmetry_equiv_pos_as_xyz
'x, y, z'
'-x+1/2, y+1/2, -z+1/2'
'-x, -y, -z'
'x-1/2, -y-1/2, z-1/2'

loop_
_atom_site_label
_atom_site_type_symbol
_atom_site_fract_x
_atom_site_fract_y
_atom_site_fract_z
_atom_site_U_iso_or_equiv
_atom_site_adp_type
_atom_site_occupancy
_atom_site_symmetry_multiplicity
_atom_site_calc_flag
_atom_site_refinement_flags
_atom_site_disorder_assembly
_atom_site_disorder_group
C1 C 0.1407(4) 0.25331(14) 1.0188(3) 0.0304(8) Uani 1 1 d . . .
H1A H 0.0843 0.2824 1.0420 0.036 Uiso 1 1 calc R . .
C2 C 0.2737(4) 0.24964(15) 1.0506(3) 0.0310(8) Uani 1 1 d . . .
H2A H 0.3293 0.2758 1.1006 0.037 Uiso 1 1 calc R . .
C3 C 0.2094(3) 0.17350(14) 0.9315(3) 0.0234(6) Uani 1 1 d . . .
C4 C -0.0144(3) 0.03937(13) 0.7105(3) 0.0210(6) Uani 1 1 d . . .
C5 C -0.1737(3) -0.01666(15) 0.6071(3) 0.0272(7) Uani 1 1 d . . .
H5A H -0.2146 -0.0481 0.5618 0.033 Uiso 1 1 calc R . .
C6 C -0.2356(3) 0.02991(15) 0.6434(3) 0.0259(7) Uani 1 1 d . . .
H6A H -0.3281 0.0379 0.6283 0.031 Uiso 1 1 calc R . .
C7 C -0.1462(3) 0.11660(14) 0.7703(3) 0.0229(6) Uani 1 1 d . . .
C8 C -0.2662(4) 0.14436(16) 0.7760(3) 0.0293(7) Uani 1 1 d . . .
H8A H -0.3482 0.1291 0.7367 0.035 Uiso 1 1 calc R . .
C9 C -0.2611(4) 0.19530(16) 0.8413(3) 0.0320(8) Uani 1 1 d . . .
H9A H -0.3414 0.2152 0.8468 0.038 Uiso 1 1 calc R . .
C10 C -0.1416(4) 0.21783(15) 0.8988(3) 0.0291(7) Uani 1 1 d . . .
H10A H -0.1390 0.2528 0.9431 0.035 Uiso 1 1 calc R . .
C11 C -0.0257(3) 0.18777(14) 0.8898(3) 0.0241(6) Uani 1 1 d . . .
C12 C -0.0237(3) 0.13685(13) 0.8263(3) 0.0215(6) Uani 1 1 d . . .
C13 C 0.4503(4) 0.17840(17) 1.0169(4) 0.0329(8) Uani 1 1 d . . .
H13A H 0.5129 0.2104 1.0381 0.039 Uiso 1 1 calc R . .
H13B H 0.4702 0.1611 0.9387 0.039 Uiso 1 1 calc R . .
C14 C 0.4718(4) 0.13454(16) 1.1192(4) 0.0339(8) Uani 1 1 d . . .
H14A H 0.5647 0.1209 1.1275 0.041 Uiso 1 1 calc R . .
H14B H 0.4130 0.1016 1.0949 0.041 Uiso 1 1 calc R . .
C15 C 0.4452(4) 0.15612(17) 1.2452(4) 0.0380(9) Uani 1 1 d . . .
H15A H 0.5044 0.1889 1.2700 0.046 Uiso 1 1 calc R . .
H15B H 0.3524 0.1699 1.2370 0.046 Uiso 1 1 calc R . .
C16 C 0.4663(5) 0.1117(2) 1.3472(4) 0.0473(11) Uani 1 1 d . . .
H16A H 0.4479 0.1285 1.4253 0.057 Uiso 1 1 calc R . .
H16B H 0.5585 0.0983 1.3573 0.057 Uiso 1 1 calc R . .
H16C H 0.4062 0.0796 1.3248 0.057 Uiso 1 1 calc R . .
C17 C 0.0603(3) -0.05314(14) 0.6312(3) 0.0257(7) Uani 1 1 d . . .
H17A H 0.1498 -0.0357 0.6469 0.031 Uiso 1 1 calc R . .
H17B H 0.0451 -0.0665 0.5439 0.031 Uiso 1 1 calc R . .
C18 C 0.0565(4) -0.10352(15) 0.7164(3) 0.0280(7) Uani 1 1 d . . .
H18A H -0.0346 -0.1194 0.7060 0.034 Uiso 1 1 calc R . .
H18B H 0.0801 -0.0911 0.8038 0.034 Uiso 1 1 calc R . .
C19 C 0.1527(4) -0.14902(18) 0.6877(4) 0.0367(9) Uani 1 1 d . . .
H19A H 0.1338 -0.1587 0.5982 0.044 Uiso 1 1 calc R . .
H19B H 0.2443 -0.1338 0.7047 0.044 Uiso 1 1 calc R . .
C20 C 0.1441(8) -0.2017(2) 0.7623(5) 0.0747(18) Uani 1 1 d . . .
H20A H 0.2087 -0.2297 0.7412 0.090 Uiso 1 1 calc R . .
H20B H 0.0543 -0.2177 0.7439 0.090 Uiso 1 1 calc R . .
H20C H 0.1636 -0.1926 0.8510 0.090 Uiso 1 1 calc R . .
C21 C 0.2802(6) -0.0146(2) 0.9942(4) 0.0518(12) Uani 1 1 d . A 1
H21A H 0.3435 -0.0069 1.0693 0.062 Uiso 1 1 calc R A 1
H21B H 0.3286 -0.0271 0.9274 0.062 Uiso 1 1 calc R A 1
H21C H 0.2186 -0.0446 1.0115 0.062 Uiso 1 1 calc R A 1
C22 C 0.1323(4) 0.0529(2) 1.0583(4) 0.0398(9) Uani 1 1 d . A 1
H22A H 0.0782 0.0207 1.0782 0.048 Uiso 1 1 calc R A 1
H22B H 0.0744 0.0855 1.0326 0.048 Uiso 1 1 calc R A 1
H22C H 0.1954 0.0633 1.1319 0.048 Uiso 1 1 calc R A 1
N1 N 0.1032(3) 0.20635(11) 0.9459(2) 0.0243(6) Uani 1 1 d . . .
N2 N 0.3140(3) 0.20058(12) 0.9968(3) 0.0265(6) Uani 1 1 d . . .
N3 N -0.1366(3) 0.06369(11) 0.7072(2) 0.0215(5) Uani 1 1 d . . .
N4 N -0.0395(3) -0.00991(11) 0.6483(2) 0.0232(5) Uani 1 1 d . . .
N5 N 0.2059(3) 0.03698(14) 0.9560(3) 0.0324(7) Uani 1 1 d . A 1
Zr Zr 0.17222(3) 0.089430(12) 0.81153(3) 0.01836(6) Uani 1 1 d . . .
I1 I 0.15614(2) 0.165672(9) 0.58815(2) 0.02848(5) Uani 1 1 d . A .
I2 I 0.40006(3) 0.045827(14) 0.72051(3) 0.03911(8) Uani 0.9372(7) 1 d P A 1
I2A I 0.1862(5) 0.0269(2) 1.0124(5) 0.039 Uiso 0.0628(7) 1 d P A 2

loop_
_atom_site_aniso_label
_atom_site_aniso_U_11
_atom_site_aniso_U_22
_atom_site_aniso_U_33
_atom_site_aniso_U_23
_atom_site_aniso_U_13
_atom_site_aniso_U_12
C1 0.050(2) 0.0178(14) 0.0241(15) -0.0060(12) 0.0075(14) -0.0016(14)
C2 0.047(2) 0.0207(15) 0.0251(15) -0.0056(12) 0.0066(15) -0.0068(15)
C3 0.0310(16) 0.0207(14) 0.0187(13) -0.0033(11) 0.0041(12) -0.0046(12)
C4 0.0272(14) 0.0169(13) 0.0194(13) 0.0026(11) 0.0049(11) -0.0037(12)
C5 0.0275(16) 0.0270(16) 0.0267(15) -0.0022(13) 0.0029(13) -0.0086(13)
C6 0.0234(14) 0.0281(16) 0.0258(15) 0.0021(13) 0.0020(12) -0.0063(13)
C7 0.0278(15) 0.0192(14) 0.0225(13) 0.0055(11) 0.0066(12) -0.0004(12)
C8 0.0275(16) 0.0276(16) 0.0336(17) 0.0087(14) 0.0079(14) 0.0011(14)
C9 0.0320(17) 0.0309(17) 0.0365(18) 0.0113(14) 0.0160(14) 0.0078(14)
C10 0.0418(18) 0.0234(15) 0.0253(15) 0.0040(12) 0.0155(14) 0.0062(14)
C11 0.0331(16) 0.0205(14) 0.0199(13) 0.0008(11) 0.0083(12) 0.0000(13)
C12 0.0285(15) 0.0193(14) 0.0175(12) 0.0009(11) 0.0056(11) 0.0009(12)
C13 0.0316(17) 0.0339(19) 0.0347(17) -0.0121(15) 0.0099(14) -0.0094(15)
C14 0.0285(17) 0.0284(17) 0.044(2) -0.0116(15) 0.0020(15) -0.0012(14)
C15 0.045(2) 0.0323(19) 0.0373(19) -0.0032(16) 0.0063(17) 0.0017(17)
C16 0.049(2) 0.043(2) 0.051(2) 0.008(2) 0.011(2) -0.003(2)
C17 0.0276(15) 0.0226(15) 0.0281(15) -0.0043(12) 0.0078(12) -0.0053(13)
C18 0.0342(17) 0.0270(16) 0.0235(15) -0.0003(12) 0.0061(13) 0.0005(14)
C19 0.039(2) 0.040(2) 0.0310(18) -0.0021(16) 0.0025(15) 0.0122(17)
C20 0.127(5) 0.041(3) 0.059(3) 0.015(2) 0.022(3) 0.040(3)
C21 0.080(3) 0.038(2) 0.039(2) 0.0137(18) 0.011(2) 0.012(2)
C22 0.040(2) 0.047(2) 0.0335(18) 0.0172(17) 0.0102(16) -0.0015(18)
N1 0.0372(15) 0.0159(12) 0.0207(12) -0.0018(10) 0.0067(11) 0.0002(11)
N2 0.0375(15) 0.0211(13) 0.0215(12) -0.0042(10) 0.0066(11) -0.0068(12)
N3 0.0238(12) 0.0176(12) 0.0230(12) 0.0028(10) 0.0033(10) -0.0036(10)
N4 0.0290(13) 0.0179(12) 0.0230(12) -0.0018(10) 0.0043(10) -0.0060(11)
N5 0.0483(18) 0.0357(16) 0.0147(12) 0.0084(11) 0.0102(12) -0.0057(14)
Zr 0.02366(13) 0.01483(12) 0.01678(12) -0.00079(10) 0.00361(10) -0.00183(11)
I1 0.04340(13) 0.02007(9) 0.02228(9) 0.00284(8) 0.00594(8) -0.00322(9)
I2 0.02731(12) 0.04901(17) 0.04238(15) -0.00144(12) 0.00967(10) 0.00679(11)

loop_
_atom_type_symbol
_atom_type_description
_atom_type_scat_dispersion_real
_atom_type_scat_dispersion_imag
_atom_type_scat_source
C C 0.0030 0.0020 'International Tables Vol C Tables 4.2.6.8 and 6.1.1.4'
H H 0.0000 0.0000 'International Tables Vol C Tables 4.2.6.8 and 6.1.1.4'
N N 0.0060 0.0030 'International Tables Vol C Tables 4.2.6.8 and 6.1.1.4'
Zr Zr -2.9670 0.5600 'International Tables Vol C Tables 4.2.6.8 and 6.1.1.4'
I I -0.4740 1.8120 'International Tables Vol C Tables 4.2.6.8 and 6.1.1.4'

loop_
_geom_angle_atom_site_label_1
_geom_angle_atom_site_label_2
_geom_angle_atom_site_label_3
_geom_angle
_geom_angle_site_symmetry_1
_geom_angle_site_symmetry_3
_geom_angle_publ_flag
C2 C1 N1 106.2(3) . . ?
C2 C1 H1A 126.9 . . ?
N1 C1 H1A 126.9 . . ?
C1 C2 N2 107.1(3) . . ?
C1 C2 H2A 126.5 . . ?
N2 C2 H2A 126.5 . . ?
N2 C3 N1 104.5(3) . . ?
N2 C3 Zr 137.2(2) . . ?
N1 C3 Zr 118.2(2) . . ?
N4 C4 N3 104.0(3) . . ?
N4 C4 Zr 137.9(2) . . ?
N3 C4 Zr 118.1(2) . . ?
C6 C5 N4 107.1(3) . . ?
C6 C5 H5A 126.5 . . ?
N4 C5 H5A 126.5 . . ?
C5 C6 N3 105.9(3) . . ?
C5 C6 H6A 127.0 . . ?
N3 C6 H6A 127.0 . . ?
C12 C7 C8 123.8(3) . . ?
C12 C7 N3 112.8(3) . . ?
C8 C7 N3 123.4(3) . . ?
C9 C8 C7 117.3(3) . . ?
C9 C8 H8A 121.3 . . ?
C7 C8 H8A 121.3 . . ?
C10 C9 C8 121.5(3) . . ?
C10 C9 H9A 119.2 . . ?
C8 C9 H9A 119.2 . . ?
C9 C10 C11 118.1(3) . . ?
C9 C10 H10A 121.0 . . ?
C11 C10 H10A 121.0 . . ?
C12 C11 C10 123.3(3) . . ?
C12 C11 N1 113.4(3) . . ?
C10 C11 N1 123.3(3) . . ?
C11 C12 C7 115.9(3) . . ?
C11 C12 Zr 121.9(2) . . ?
C7 C12 Zr 122.2(2) . . ?
N2 C13 C14 112.5(3) . . ?
N2 C13 H13A 109.1 . . ?
C14 C13 H13A 109.1 . . ?
N2 C13 H13B 109.1 . . ?
C14 C13 H13B 109.1 . . ?
H13A C13 H13B 107.8 . . ?
C13 C14 C15 114.3(3) . . ?
C13 C14 H14A 108.7 . . ?
C15 C14 H14A 108.7 . . ?
C13 C14 H14B 108.7 . . ?
C15 C14 H14B 108.7 . . ?
H14A C14 H14B 107.6 . . ?
C16 C15 C14 113.9(4) . . ?
C16 C15 H15A 108.8 . . ?
C14 C15 H15A 108.8 . . ?
C16 C15 H15B 108.8 . . ?
C14 C15 H15B 108.8 . . ?
H15A C15 H15B 107.7 . . ?
C15 C16 H16A 109.5 . . ?
C15 C16 H16B 109.5 . . ?
H16A C16 H16B 109.5 . . ?
C15 C16 H16C 109.5 . . ?
H16A C16 H16C 109.5 . . ?
H16B C16 H16C 109.5 . . ?
N4 C17 C18 112.6(3) . . ?
N4 C17 H17A 109.1 . . ?
C18 C17 H17A 109.1 . . ?
N4 C17 H17B 109.1 . . ?
C18 C17 H17B 109.1 . . ?
H17A C17 H17B 107.8 . . ?
C17 C18 C19 110.6(3) . . ?
C17 C18 H18A 109.5 . . ?
C19 C18 H18A 109.5 . . ?
C17 C18 H18B 109.5 . . ?
C19 C18 H18B 109.5 . . ?
H18A C18 H18B 108.1 . . ?
C20 C19 C18 112.5(4) . . ?
C20 C19 H19A 109.1 . . ?
C18 C19 H19A 109.1 . . ?
C20 C19 H19B 109.1 . . ?
C18 C19 H19B 109.1 . . ?
H19A C19 H19B 107.8 . . ?
C19 C20 H20A 109.5 . . ?
C19 C20 H20B 109.5 . . ?
H20A C20 H20B 109.5 . . ?
C19 C20 H20C 109.5 . . ?
H20A C20 H20C 109.5 . . ?
H20B C20 H20C 109.5 . . ?
N5 C21 H21A 109.5 . . ?
N5 C21 H21B 109.5 . . ?
H21A C21 H21B 109.5 . . ?
N5 C21 H21C 109.5 . . ?
H21A C21 H21C 109.5 . . ?
H21B C21 H21C 109.5 . . ?
N5 C22 H22A 109.5 . . ?
N5 C22 H22B 109.5 . . ?
H22A C22 H22B 109.5 . . ?
N5 C22 H22C 109.5 . . ?
H22A C22 H22C 109.5 . . ?
H22B C22 H22C 109.5 . . ?
C3 N1 C1 111.3(3) . . ?
C3 N1 C11 118.2(3) . . ?
C1 N1 C11 130.4(3) . . ?
C3 N2 C2 110.9(3) . . ?
C3 N2 C13 124.4(3) . . ?
C2 N2 C13 124.5(3) . . ?
C4 N3 C6 111.5(3) . . ?
C4 N3 C7 118.6(3) . . ?
C6 N3 C7 129.9(3) . . ?
C4 N4 C5 111.5(3) . . ?
C4 N4 C17 125.1(3) . . ?
C5 N4 C17 123.3(3) . . ?
C21 N5 C22 107.2(3) . . ?
C21 N5 Zr 139.8(3) . . ?
C22 N5 Zr 113.0(3) . . ?
N5 Zr C12 107.11(12) . . ?
N5 Zr C4 95.28(12) . . ?
C12 Zr C4 68.28(11) . . ?
N5 Zr C3 94.99(12) . . ?
C12 Zr C3 68.20(11) . . ?
C4 Zr C3 136.40(11) . . ?
N5 Zr I2A 8.29(14) . . ?
C12 Zr I2A 98.84(13) . . ?
C4 Zr I2A 92.82(12) . . ?
C3 Zr I2A 91.38(13) . . ?
N5 Zr I2 89.85(10) . . ?
C12 Zr I2 162.66(7) . . ?
C4 Zr I2 107.42(8) . . ?
C3 Zr I2 114.86(8) . . ?
I2A Zr I2 98.14(11) . . ?
N5 Zr I1 172.85(10) . . ?
C12 Zr I1 79.88(7) . . ?
C4 Zr I1 88.67(7) . . ?
C3 Zr I1 86.18(8) . . ?
I2A Zr I1 177.53(11) . . ?
I2 Zr I1 83.278(11) . . ?

loop_
_geom_bond_atom_site_label_1
_geom_bond_atom_site_label_2
_geom_bond_distance
_geom_bond_site_symmetry_2
_geom_bond_publ_flag
C1 C2 1.349(6) . ?
C1 N1 1.380(4) . ?
C1 H1A 0.9500 . ?
C2 N2 1.382(4) . ?
C2 H2A 0.9500 . ?
C3 N2 1.348(4) . ?
C3 N1 1.356(4) . ?
C3 Zr 2.367(3) . ?
C4 N4 1.347(4) . ?
C4 N3 1.364(4) . ?
C4 Zr 2.362(3) . ?
C5 C6 1.351(5) . ?
C5 N4 1.381(4) . ?
C5 H5A 0.9500 . ?
C6 N3 1.386(4) . ?
C6 H6A 0.9500 . ?
C7 C12 1.388(5) . ?
C7 C8 1.394(5) . ?
C7 N3 1.431(4) . ?
C8 C9 1.389(5) . ?
C8 H8A 0.9500 . ?
C9 C10 1.388(5) . ?
C9 H9A 0.9500 . ?
C10 C11 1.391(5) . ?
C10 H10A 0.9500 . ?
C11 C12 1.383(4) . ?
C11 N1 1.430(4) . ?
C12 Zr 2.310(3) . ?
C13 N2 1.467(5) . ?
C13 C14 1.509(6) . ?
C13 H13A 0.9900 . ?
C13 H13B 0.9900 . ?
C14 C15 1.522(6) . ?
C14 H14A 0.9900 . ?
C14 H14B 0.9900 . ?
C15 C16 1.515(6) . ?
C15 H15A 0.9900 . ?
C15 H15B 0.9900 . ?
C16 H16A 0.9800 . ?
C16 H16B 0.9800 . ?
C16 H16C 0.9800 . ?
C17 N4 1.468(4) . ?
C17 C18 1.507(5) . ?
C17 H17A 0.9900 . ?
C17 H17B 0.9900 . ?
C18 C19 1.513(5) . ?
C18 H18A 0.9900 . ?
C18 H18B 0.9900 . ?
C19 C20 1.491(7) . ?
C19 H19A 0.9900 . ?
C19 H19B 0.9900 . ?
C20 H20A 0.9800 . ?
C20 H20B 0.9800 . ?
C20 H20C 0.9800 . ?
C21 N5 1.456(6) . ?
C21 H21A 0.9800 . ?
C21 H21B 0.9800 . ?
C21 H21C 0.9800 . ?
C22 N5 1.479(5) . ?
C22 H22A 0.9800 . ?
C22 H22B 0.9800 . ?
C22 H22C 0.9800 . ?
N5 Zr 1.986(3) . ?
Zr I2A 2.620(5) . ?
Zr I2 2.8431(4) . ?
Zr I1 3.0038(4) . ?

loop_
_geom_torsion_atom_site_label_1
_geom_torsion_atom_site_label_2
_geom_torsion_atom_site_label_3
_geom_torsion_atom_site_label_4
_geom_torsion
_geom_torsion_site_symmetry_1
_geom_torsion_site_symmetry_2
_geom_torsion_site_symmetry_3
_geom_torsion_site_symmetry_4
_geom_torsion_publ_flag
N1 C1 C2 N2 -0.2(4) . . . . ?
N4 C5 C6 N3 -0.6(4) . . . . ?
C12 C7 C8 C9 0.3(5) . . . . ?
N3 C7 C8 C9 179.5(3) . . . . ?
C7 C8 C9 C10 0.0(5) . . . . ?
C8 C9 C10 C11 -0.2(5) . . . . ?
C9 C10 C11 C12 0.2(5) . . . . ?
C9 C10 C11 N1 -179.4(3) . . . . ?
C10 C11 C12 C7 0.1(5) . . . . ?
N1 C11 C12 C7 179.7(3) . . . . ?
C10 C11 C12 Zr 179.0(2) . . . . ?
N1 C11 C12 Zr -1.4(4) . . . . ?
C8 C7 C12 C11 -0.3(5) . . . . ?
N3 C7 C12 C11 -179.6(3) . . . . ?
C8 C7 C12 Zr -179.2(2) . . . . ?
N3 C7 C12 Zr 1.5(4) . . . . ?
N2 C13 C14 C15 -59.2(4) . . . . ?
C13 C14 C15 C16 179.7(3) . . . . ?
N4 C17 C18 C19 175.1(3) . . . . ?
C17 C18 C19 C20 -175.1(4) . . . . ?
N2 C3 N1 C1 0.1(4) . . . . ?
Zr C3 N1 C1 179.4(2) . . . . ?
N2 C3 N1 C11 -178.1(3) . . . . ?
Zr C3 N1 C11 1.2(4) . . . . ?
C2 C1 N1 C3 0.0(4) . . . . ?
C2 C1 N1 C11 178.0(3) . . . . ?
C12 C11 N1 C3 0.1(4) . . . . ?
C10 C11 N1 C3 179.7(3) . . . . ?
C12 C11 N1 C1 -177.7(3) . . . . ?
C10 C11 N1 C1 1.9(5) . . . . ?
N1 C3 N2 C2 -0.2(4) . . . . ?
Zr C3 N2 C2 -179.3(3) . . . . ?
N1 C3 N2 C13 174.8(3) . . . . ?
Zr C3 N2 C13 -4.2(5) . . . . ?
C1 C2 N2 C3 0.3(4) . . . . ?
C1 C2 N2 C13 -174.8(3) . . . . ?
C14 C13 N2 C3 -79.9(4) . . . . ?
C14 C13 N2 C2 94.5(4) . . . . ?
N4 C4 N3 C6 -0.2(3) . . . . ?
Zr C4 N3 C6 179.0(2) . . . . ?
N4 C4 N3 C7 177.6(3) . . . . ?
Zr C4 N3 C7 -3.2(3) . . . . ?
C5 C6 N3 C4 0.5(4) . . . . ?
C5 C6 N3 C7 -177.0(3) . . . . ?
C12 C7 N3 C4 1.2(4) . . . . ?
C8 C7 N3 C4 -178.1(3) . . . . ?
C12 C7 N3 C6 178.5(3) . . . . ?
C8 C7 N3 C6 -0.8(5) . . . . ?
N3 C4 N4 C5 -0.2(3) . . . . ?
Zr C4 N4 C5 -179.2(3) . . . . ?
N3 C4 N4 C17 -176.9(3) . . . . ?
Zr C4 N4 C17 4.1(5) . . . . ?
C6 C5 N4 C4 0.5(4) . . . . ?
C6 C5 N4 C17 177.3(3) . . . . ?
C18 C17 N4 C4 102.7(4) . . . . ?
C18 C17 N4 C5 -73.7(4) . . . . ?
C21 N5 Zr C12 158.5(5) . . . . ?
C22 N5 Zr C12 -19.8(3) . . . . ?
C21 N5 Zr C4 89.6(5) . . . . ?
C22 N5 Zr C4 -88.7(3) . . . . ?
C21 N5 Zr C3 -132.8(5) . . . . ?
C22 N5 Zr C3 48.9(3) . . . . ?
C21 N5 Zr I2A 162.7(13) . . . . ?
C22 N5 Zr I2A -15.6(9) . . . . ?
C21 N5 Zr I2 -17.9(5) . . . . ?
C22 N5 Zr I2 163.9(3) . . . . ?
C21 N5 Zr I1 -33.7(11) . . . . ?
C22 N5 Zr I1 148.0(6) . . . . ?
C11 C12 Zr N5 90.0(3) . . . . ?
C7 C12 Zr N5 -91.2(3) . . . . ?
C11 C12 Zr C4 178.9(3) . . . . ?
C7 C12 Zr C4 -2.3(2) . . . . ?
C11 C12 Zr C3 1.5(2) . . . . ?
C7 C12 Zr C3 -179.7(3) . . . . ?
C11 C12 Zr I2A 89.4(3) . . . . ?
C7 C12 Zr I2A -91.8(3) . . . . ?
C11 C12 Zr I2 -102.3(3) . . . . ?
C7 C12 Zr I2 76.5(4) . . . . ?
C11 C12 Zr I1 -88.5(2) . . . . ?
C7 C12 Zr I1 90.3(2) . . . . ?
N4 C4 Zr N5 -72.0(3) . . . . ?
N3 C4 Zr N5 109.1(2) . . . . ?
N4 C4 Zr C12 -178.3(4) . . . . ?
N3 C4 Zr C12 2.8(2) . . . . ?
N4 C4 Zr C3 -174.9(3) . . . . ?
N3 C4 Zr C3 6.2(3) . . . . ?
N4 C4 Zr I2A -79.9(3) . . . . ?
N3 C4 Zr I2A 101.2(2) . . . . ?
N4 C4 Zr I2 19.5(3) . . . . ?
N3 C4 Zr I2 -159.4(2) . . . . ?
N4 C4 Zr I1 102.0(3) . . . . ?
N3 C4 Zr I1 -76.8(2) . . . . ?
N2 C3 Zr N5 71.2(3) . . . . ?
N1 C3 Zr N5 -107.8(3) . . . . ?
N2 C3 Zr C12 177.6(4) . . . . ?
N1 C3 Zr C12 -1.3(2) . . . . ?
N2 C3 Zr C4 174.2(3) . . . . ?
N1 C3 Zr C4 -4.8(3) . . . . ?
N2 C3 Zr I2A 78.7(3) . . . . ?
N1 C3 Zr I2A -100.3(3) . . . . ?
N2 C3 Zr I2 -21.0(4) . . . . ?
N1 C3 Zr I2 160.1(2) . . . . ?
N2 C3 Zr I1 -101.8(3) . . . . ?
N1 C3 Zr I1 79.3(2) . . . . ?
